data_7029125
loop_
_publ_author_name
'Coetzee, Jacorien'
'Eastham, Graham R.'
'Slawin, Alexandra M. Z.'
'Cole-Hamilton, David J'

_publ_section_title
;
 Mixed anhydride complexes of rhodium(i) and ruthenium(ii) - their
 synthesis and ligand rearrangements.
;
_journal_issue 9
_journal_name_full 'Dalton transactions (Cambridge, England : 2003)'
_journal_page_first 3479
_journal_page_last 3491
_journal_paper_doi 10.1039/c3dt52552j
_journal_volume 43
_journal_year 2014
_chemical_formula_moiety 'C67 H75 Cl O4 P3 Rh'
_chemical_formula_sum 'C67 H75 Cl O4 P3 Rh'
_chemical_formula_weight 1175.54
_chemical_name_common
;
Chloro(propanoyl-(3,3',5,5'-tetra-tert-butyl-1,1'-biphenyl-
2,2'-diyl)phosphite)bis(triphenylphosphine)rhodium(I)
;
_chemical_name_systematic
; 
Chloro(propanoyl-(3,3',5,5'-tetra-tert-butyl-1,1'-biphenyl-
2,2'-diyl)phosphite)bis(triphenylphosphine)rhodium(I) 
;
_space_group_IT_number 14
_symmetry_cell_setting monoclinic
_symmetry_space_group_name_Hall '-P 2yn'
_symmetry_space_group_name_H-M 'P 1 21/n 1'
_atom_sites_solution_hydrogens geom
_atom_sites_solution_primary direct
_atom_sites_solution_secondary difmap
_audit_creation_method SHELXL-97
_cell_angle_alpha 90.00
_cell_angle_beta 109.147(4)
_cell_angle_gamma 90.00
_cell_formula_units_Z 4
_cell_length_a 23.139(4)
_cell_length_b 11.654(2)
_cell_length_c 23.570(5)
_cell_measurement_reflns_used 21685
_cell_measurement_temperature 93(2)
_cell_measurement_theta_max 29.1
_cell_measurement_theta_min 1.5
_cell_volume 6004.3(19)
_computing_cell_refinement 'CrystalClear (Rigaku Corp., 2004)'
_computing_data_collection 'CrystalClear (Rigaku Corp., 2004)'
_computing_data_reduction 'CrystalClear (Rigaku Corp., 2004)'
_computing_molecular_graphics 'X-seed (Barbour 2001; Atwood and Barbour 2003)'
_computing_publication_material 'SHELXL-97 (Sheldrick, 1997)'
_computing_structure_refinement 'SHELXL-97 (Sheldrick, 1997)'
_computing_structure_solution 'SHELXS-97 (Sheldrick, 1990)'
_diffrn_ambient_temperature 93(2)
_diffrn_detector_area_resol_mean 28.5714
_diffrn_measured_fraction_theta_full 0.998
_diffrn_measured_fraction_theta_max 0.877
_diffrn_measurement_device_type 'Rigaku Saturn724 (2x2 bin mode)'
_diffrn_measurement_method 'profile data from \w-scans'
_diffrn_radiation_monochromator graphite
_diffrn_radiation_source 'fine-focus sealed tube'
_diffrn_radiation_type MoK\a
_diffrn_radiation_wavelength 0.71075
_diffrn_reflns_av_R_equivalents 0.1740
_diffrn_reflns_av_sigmaI/netI 0.1621
_diffrn_reflns_limit_h_max 29
_diffrn_reflns_limit_h_min -28
_diffrn_reflns_limit_k_max 14
_diffrn_reflns_limit_k_min -15
_diffrn_reflns_limit_l_max 29
_diffrn_reflns_limit_l_min -29
_diffrn_reflns_number 51481
_diffrn_reflns_theta_full 25.00
_diffrn_reflns_theta_max 29.08
_diffrn_reflns_theta_min 1.07
_exptl_absorpt_coefficient_mu 0.456
_exptl_absorpt_correction_T_max 0.9909
_exptl_absorpt_correction_T_min 0.8753
_exptl_absorpt_correction_type multi-scan
_exptl_absorpt_process_details 'Jacobson, R. (1998) Private communication'
_exptl_crystal_colour yellow
_exptl_crystal_density_diffrn 1.300
_exptl_crystal_density_method 'not measured'
_exptl_crystal_description prism
_exptl_crystal_F_000 2464
_exptl_crystal_size_max 0.30
_exptl_crystal_size_mid 0.12
_exptl_crystal_size_min 0.02
_refine_diff_density_max 1.436
_refine_diff_density_min -0.915
_refine_diff_density_rms 0.198
_refine_ls_extinction_coef 0.0033(5)
_refine_ls_extinction_expression Fc^*^=kFc[1+0.001xFc^2^\l^3^/sin(2\q)]^-1/4^
_refine_ls_extinction_method SHELXL
_refine_ls_goodness_of_fit_ref 1.274
_refine_ls_hydrogen_treatment constr
_refine_ls_matrix_type full
_refine_ls_number_parameters 687
_refine_ls_number_reflns 14097
_refine_ls_number_restraints 0
_refine_ls_restrained_S_all 1.274
_refine_ls_R_factor_all 0.1818
_refine_ls_R_factor_gt 0.1326
_refine_ls_shift/su_max 0.000
_refine_ls_shift/su_mean 0.000
_refine_ls_structure_factor_coef Fsqd
_refine_ls_weighting_details 'calc w=1/[\s^2^(Fo^2^)+(0.0994P)^2^+21.5669P] where P=(Fo^2^+2Fc^2^)/3'
_refine_ls_weighting_scheme calc
_refine_ls_wR_factor_gt 0.2890
_refine_ls_wR_factor_ref 0.3340
_reflns_number_gt 9980
_reflns_number_total 14097
_reflns_threshold_expression >2sigma(I)
_cod_data_source_file c3dt52552j.txt
_cod_data_source_block 24
_cod_depositor_comments
;
The following automatic conversions were performed:

'_symmetry_cell_setting' value 'Monoclinic' changed to 'monoclinic'
according to
/usr/data/users/saulius/automatic-downloads/current/RSC/lib/dictionaries/cif_core.dic
dictionary named 'cif_core.dic' version 2.4.2 from 2011-04-26.

Automatic conversion script
Id: cif_fix_values 2281 2013-09-26 08:29:07Z andrius 
;
_cod_original_cell_volume 6004(2)
_cod_original_sg_symbol_H-M P21/n
_cod_database_code 7029125

loop_
_symmetry_equiv_pos_as_xyz
'x, y, z'
'-x+1/2, y+1/2, -z+1/2'
'-x, -y, -z'
'x-1/2, -y-1/2, z-1/2'

loop_
_atom_site_label
_atom_site_type_symbol
_atom_site_fract_x
_atom_site_fract_y
_atom_site_fract_z
_atom_site_U_iso_or_equiv
_atom_site_adp_type
_atom_site_occupancy
_atom_site_symmetry_multiplicity
_atom_site_calc_flag
_atom_site_refinement_flags
Rh1 Rh 0.74228(3) 0.25628(6) 0.08185(3) 0.0273(2) Uani 1 1 d .
Cl1 Cl 0.72151(10) 0.2497(2) 0.17440(10) 0.0376(5) Uani 1 1 d .
P1 P 0.75013(10) 0.20584(19) -0.00262(10) 0.0270(5) Uani 1 1 d .
O4 O 0.7831(2) 0.2813(5) -0.0396(3) 0.0300(13) Uani 1 1 d .
C10 C 0.8311(4) 0.2574(7) -0.0625(4) 0.0286(17) Uani 1 1 d .
C11 C 0.8693(3) 0.3530(7) -0.0622(4) 0.0297(18) Uani 1 1 d .
C12 C 0.9166(4) 0.3343(8) -0.0854(4) 0.0319(19) Uani 1 1 d .
H12 H 0.9438 0.3958 -0.0846 0.038 Uiso 1 1 calc R
C13 C 0.9259(4) 0.2295(8) -0.1099(4) 0.037(2) Uani 1 1 d .
C14 C 0.8873(4) 0.1423(8) -0.1093(4) 0.035(2) Uani 1 1 d .
H14 H 0.8941 0.0698 -0.1244 0.042 Uiso 1 1 calc R
C15 C 0.8377(4) 0.1530(7) -0.0875(4) 0.0324(19) Uani 1 1 d .
C9 C 0.7968(4) 0.0523(7) -0.0942(4) 0.0276(17) Uani 1 1 d .
O3 O 0.7840(2) 0.0812(5) 0.0018(2) 0.0284(12) Uani 1 1 d .
C4 C 0.7735(4) 0.0146(8) -0.0499(4) 0.0321(19) Uani 1 1 d .
C5 C 0.7450(4) -0.0919(7) -0.0521(4) 0.0302(18) Uani 1 1 d .
C6 C 0.7337(4) -0.1533(8) -0.1058(4) 0.0346(19) Uani 1 1 d .
H6 H 0.7128 -0.2246 -0.1096 0.042 Uiso 1 1 calc R
C7 C 0.7512(4) -0.1163(7) -0.1538(4) 0.0324(19) Uani 1 1 d .
C8 C 0.7832(4) -0.0140(8) -0.1459(4) 0.038(2) Uani 1 1 d .
H8 H 0.7967 0.0123 -0.1776 0.045 Uiso 1 1 calc R
C20 C 0.8568(4) 0.4741(8) -0.0420(4) 0.037(2) Uani 1 1 d .
C23 C 0.8567(5) 0.4768(9) 0.0236(4) 0.046(2) Uani 1 1 d .
H23A H 0.8485 0.5552 0.0340 0.069 Uiso 1 1 calc R
H23B H 0.8966 0.4516 0.0507 0.069 Uiso 1 1 calc R
H23C H 0.8247 0.4253 0.0276 0.069 Uiso 1 1 calc R
C21 C 0.7957(4) 0.5156(8) -0.0855(4) 0.040(2) Uani 1 1 d .
H21A H 0.7970 0.5129 -0.1266 0.059 Uiso 1 1 calc R
H21B H 0.7882 0.5945 -0.0755 0.059 Uiso 1 1 calc R
H21C H 0.7628 0.4658 -0.0824 0.059 Uiso 1 1 calc R
C22 C 0.9045(4) 0.5622(9) -0.0456(5) 0.044(2) Uani 1 1 d .
H22A H 0.9062 0.5639 -0.0866 0.066 Uiso 1 1 calc R
H22B H 0.9446 0.5408 -0.0176 0.066 Uiso 1 1 calc R
H22C H 0.8931 0.6382 -0.0350 0.066 Uiso 1 1 calc R
C28 C 0.9784(5) 0.2159(10) -0.1361(5) 0.049(3) Uani 1 1 d .
C30 C 0.9819(6) 0.3199(11) -0.1746(6) 0.064(3) Uani 1 1 d .
H30A H 0.9432 0.3276 -0.2078 0.095 Uiso 1 1 calc R
H30B H 1.0154 0.3094 -0.1908 0.095 Uiso 1 1 calc R
H30C H 0.9891 0.3894 -0.1498 0.095 Uiso 1 1 calc R
C29 C 1.0385(5) 0.2039(13) -0.0840(6) 0.072(4) Uani 1 1 d .
H29A H 1.0446 0.2717 -0.0581 0.107 Uiso 1 1 calc R
H29B H 1.0726 0.1975 -0.1000 0.107 Uiso 1 1 calc R
H29C H 1.0370 0.1351 -0.0607 0.107 Uiso 1 1 calc R
C31 C 0.9705(5) 0.1104(10) -0.1757(5) 0.049(3) Uani 1 1 d .
H31A H 0.9323 0.1168 -0.2095 0.074 Uiso 1 1 calc R
H31B H 0.9691 0.0418 -0.1521 0.074 Uiso 1 1 calc R
H31C H 1.0051 0.1046 -0.1909 0.074 Uiso 1 1 calc R
C16 C 0.7303(4) -0.1442(8) 0.0016(4) 0.035(2) Uani 1 1 d .
C19 C 0.6856(4) -0.0685(8) 0.0214(4) 0.040(2) Uani 1 1 d .
H19A H 0.7034 0.0079 0.0323 0.060 Uiso 1 1 calc R
H19B H 0.6781 -0.1036 0.0561 0.060 Uiso 1 1 calc R
H19C H 0.6469 -0.0617 -0.0118 0.060 Uiso 1 1 calc R
C18 C 0.7893(4) -0.1631(8) 0.0536(4) 0.042(2) Uani 1 1 d .
H18A H 0.8105 -0.0897 0.0652 0.063 Uiso 1 1 calc R
H18B H 0.8156 -0.2164 0.0412 0.063 Uiso 1 1 calc R
H18C H 0.7797 -0.1954 0.0879 0.063 Uiso 1 1 calc R
C17 C 0.6990(5) -0.2626(8) -0.0144(5) 0.044(2) Uani 1 1 d .
H17A H 0.7257 -0.3144 -0.0272 0.066 Uiso 1 1 calc R
H17B H 0.6600 -0.2537 -0.0471 0.066 Uiso 1 1 calc R
H17C H 0.6914 -0.2947 0.0209 0.066 Uiso 1 1 calc R
C24 C 0.7397(5) -0.1850(9) -0.2124(4) 0.043(2) Uani 1 1 d .
C25 C 0.6946(5) -0.2837(9) -0.2161(4) 0.046(2) Uani 1 1 d .
H25A H 0.6551 -0.2523 -0.2167 0.069 Uiso 1 1 calc R
H25B H 0.7108 -0.3338 -0.1811 0.069 Uiso 1 1 calc R
H25C H 0.6891 -0.3280 -0.2528 0.069 Uiso 1 1 calc R
C27 C 0.8022(5) -0.2359(9) -0.2115(5) 0.049(3) Uani 1 1 d .
H27A H 0.8312 -0.1734 -0.2094 0.074 Uiso 1 1 calc R
H27B H 0.7965 -0.2806 -0.2482 0.074 Uiso 1 1 calc R
H27C H 0.8184 -0.2859 -0.1764 0.074 Uiso 1 1 calc R
C26 C 0.7142(6) -0.1085(10) -0.2675(4) 0.063(3) Uani 1 1 d .
H26A H 0.7427 -0.0454 -0.2656 0.095 Uiso 1 1 calc R
H26B H 0.6746 -0.0773 -0.2684 0.095 Uiso 1 1 calc R
H26C H 0.7089 -0.1538 -0.3039 0.095 Uiso 1 1 calc R
O1 O 0.6843(2) 0.1752(5) -0.0539(2) 0.0293(13) Uani 1 1 d .
C1 C 0.6644(4) 0.1773(8) -0.1161(4) 0.0312(19) Uani 1 1 d .
O2 O 0.6869(3) 0.2362(7) -0.1440(3) 0.0525(19) Uani 1 1 d .
C2 C 0.6106(4) 0.0984(10) -0.1404(4) 0.048(3) Uani 1 1 d .
H2A H 0.5799 0.1161 -0.1206 0.058 Uiso 1 1 calc R
H2B H 0.6243 0.0183 -0.1303 0.058 Uiso 1 1 calc R
C3 C 0.5808(6) 0.1082(12) -0.2073(5) 0.070(4) Uani 1 1 d .
H3A H 0.5462 0.0551 -0.2206 0.105 Uiso 1 1 calc R
H3B H 0.6106 0.0891 -0.2273 0.105 Uiso 1 1 calc R
H3C H 0.5662 0.1869 -0.2176 0.105 Uiso 1 1 calc R
P3 P 0.64847(10) 0.3469(2) 0.04646(10) 0.0292(5) Uani 1 1 d .
C56 C 0.6137(4) 0.3810(7) -0.0337(4) 0.0314(18) Uani 1 1 d .
C57 C 0.6480(4) 0.4474(8) -0.0600(4) 0.036(2) Uani 1 1 d .
H57 H 0.6879 0.4709 -0.0364 0.043 Uiso 1 1 calc R
C58 C 0.6254(5) 0.4803(9) -0.1199(4) 0.043(2) Uani 1 1 d .
H58 H 0.6495 0.5270 -0.1364 0.051 Uiso 1 1 calc R
C59 C 0.5691(4) 0.4458(9) -0.1546(5) 0.046(2) Uani 1 1 d .
H59 H 0.5539 0.4667 -0.1958 0.055 Uiso 1 1 calc R
C60 C 0.5333(5) 0.3787(11) -0.1293(4) 0.054(3) Uani 1 1 d .
H60 H 0.4937 0.3538 -0.1531 0.065 Uiso 1 1 calc R
C61 C 0.5569(4) 0.3495(9) -0.0690(4) 0.040(2) Uani 1 1 d .
H61 H 0.5322 0.3057 -0.0517 0.048 Uiso 1 1 calc R
C50 C 0.5853(4) 0.2726(8) 0.0630(4) 0.0338(19) Uani 1 1 d .
C55 C 0.5805(4) 0.1551(9) 0.0534(4) 0.042(2) Uani 1 1 d .
H55 H 0.6097 0.1174 0.0395 0.051 Uiso 1 1 calc R
C54 C 0.5347(5) 0.0915(9) 0.0635(5) 0.047(2) Uani 1 1 d .
H54 H 0.5317 0.0111 0.0566 0.057 Uiso 1 1 calc R
C53 C 0.4923(5) 0.1499(10) 0.0846(4) 0.048(3) Uani 1 1 d .
H53 H 0.4602 0.1083 0.0920 0.057 Uiso 1 1 calc R
C52 C 0.4969(5) 0.2641(10) 0.0942(5) 0.050(3) Uani 1 1 d .
H52 H 0.4679 0.3017 0.1084 0.060 Uiso 1 1 calc R
C51 C 0.5423(4) 0.3274(9) 0.0839(4) 0.040(2) Uani 1 1 d .
H51 H 0.5447 0.4078 0.0909 0.048 Uiso 1 1 calc R
C62 C 0.6476(4) 0.4901(8) 0.0780(4) 0.038(2) Uani 1 1 d .
C67 C 0.6039(4) 0.5724(8) 0.0507(4) 0.038(2) Uani 1 1 d .
H67 H 0.5726 0.5533 0.0143 0.046 Uiso 1 1 calc R
C66 C 0.6040(5) 0.6801(9) 0.0742(5) 0.050(3) Uani 1 1 d .
H66 H 0.5736 0.7343 0.0540 0.060 Uiso 1 1 calc R
C65 C 0.6494(5) 0.7095(9) 0.1280(5) 0.052(3) Uani 1 1 d .
H65 H 0.6497 0.7839 0.1446 0.062 Uiso 1 1 calc R
C64 C 0.6935(6) 0.6314(11) 0.1571(5) 0.063(3) Uani 1 1 d .
H64 H 0.7240 0.6517 0.1938 0.076 Uiso 1 1 calc R
C63 C 0.6939(5) 0.5215(8) 0.1329(4) 0.041(2) Uani 1 1 d .
H63 H 0.7248 0.4681 0.1529 0.050 Uiso 1 1 calc R
P2 P 0.84300(10) 0.21720(19) 0.14153(10) 0.0289(5) Uani 1 1 d .
C44 C 0.8617(4) 0.3378(8) 0.1947(4) 0.0343(19) Uani 1 1 d .
C49 C 0.8483(5) 0.4484(9) 0.1726(4) 0.045(2) Uani 1 1 d .
H49 H 0.8284 0.4591 0.1308 0.054 Uiso 1 1 calc R
C48 C 0.8631(5) 0.5429(10) 0.2092(5) 0.057(3) Uani 1 1 d .
H48 H 0.8529 0.6176 0.1930 0.068 Uiso 1 1 calc R
C47 C 0.8929(6) 0.5282(10) 0.2702(5) 0.059(3) Uani 1 1 d .
H47 H 0.9035 0.5933 0.2958 0.071 Uiso 1 1 calc R
C46 C 0.9069(5) 0.4205(10) 0.2936(5) 0.055(3) Uani 1 1 d .
H46 H 0.9274 0.4104 0.3354 0.066 Uiso 1 1 calc R
C45 C 0.8911(5) 0.3254(9) 0.2557(5) 0.047(2) Uani 1 1 d .
H45 H 0.9007 0.2506 0.2721 0.056 Uiso 1 1 calc R
C32 C 0.8537(4) 0.0842(7) 0.1853(4) 0.0306(18) Uani 1 1 d .
C37 C 0.8034(4) 0.0153(8) 0.1836(4) 0.035(2) Uani 1 1 d .
H37 H 0.7637 0.0377 0.1587 0.042 Uiso 1 1 calc R
C36 C 0.8098(4) -0.0824(8) 0.2163(4) 0.036(2) Uani 1 1 d .
H36 H 0.7749 -0.1281 0.2136 0.043 Uiso 1 1 calc R
C35 C 0.8664(4) -0.1153(8) 0.2534(4) 0.039(2) Uani 1 1 d .
H35 H 0.8707 -0.1829 0.2770 0.047 Uiso 1 1 calc R
C34 C 0.9170(4) -0.0506(8) 0.2564(4) 0.039(2) Uani 1 1 d .
H34 H 0.9563 -0.0736 0.2820 0.047 Uiso 1 1 calc R
C33 C 0.9107(4) 0.0485(9) 0.2220(4) 0.044(2) Uani 1 1 d .
H33 H 0.9459 0.0922 0.2238 0.052 Uiso 1 1 calc R
C38 C 0.9129(4) 0.2165(8) 0.1182(4) 0.0310(18) Uani 1 1 d .
C39 C 0.9625(5) 0.2881(9) 0.1462(5) 0.046(2) Uani 1 1 d .
H39 H 0.9602 0.3422 0.1755 0.056 Uiso 1 1 calc R
C40 C 1.0155(5) 0.2787(10) 0.1304(5) 0.058(3) Uani 1 1 d .
H40 H 1.0500 0.3252 0.1502 0.070 Uiso 1 1 calc R
C41 C 1.0186(4) 0.2033(10) 0.0867(5) 0.048(3) Uani 1 1 d .
H41 H 1.0545 0.1989 0.0755 0.058 Uiso 1 1 calc R
C42 C 0.9688(5) 0.1338(9) 0.0592(5) 0.045(2) Uani 1 1 d .
H42 H 0.9701 0.0821 0.0285 0.054 Uiso 1 1 calc R
C43 C 0.9178(4) 0.1395(9) 0.0761(4) 0.042(2) Uani 1 1 d .
H43 H 0.8847 0.0887 0.0581 0.050 Uiso 1 1 calc R

loop_
_atom_site_aniso_label
_atom_site_aniso_U_11
_atom_site_aniso_U_22
_atom_site_aniso_U_33
_atom_site_aniso_U_23
_atom_site_aniso_U_13
_atom_site_aniso_U_12
Rh1 0.0308(4) 0.0243(4) 0.0262(4) -0.0008(3) 0.0086(3) 0.0000(3)
Cl1 0.0425(12) 0.0408(13) 0.0316(11) -0.0007(10) 0.0149(9) 0.0069(10)
P1 0.0307(11) 0.0244(11) 0.0261(11) 0.0003(9) 0.0095(8) 0.0007(8)
O4 0.030(3) 0.026(3) 0.036(3) 0.000(3) 0.013(3) 0.003(2)
C10 0.038(4) 0.026(4) 0.027(4) 0.002(3) 0.018(4) -0.001(3)
C11 0.024(4) 0.030(5) 0.032(5) -0.001(4) 0.005(3) -0.005(3)
C12 0.033(4) 0.033(5) 0.030(4) 0.008(4) 0.010(4) -0.005(4)
C13 0.048(5) 0.025(5) 0.036(5) -0.004(4) 0.010(4) 0.002(4)
C14 0.038(5) 0.028(5) 0.039(5) 0.001(4) 0.014(4) 0.002(4)
C15 0.039(5) 0.025(5) 0.033(5) 0.009(4) 0.010(4) 0.002(4)
C9 0.032(4) 0.022(4) 0.032(5) -0.003(3) 0.015(4) 0.000(3)
O3 0.030(3) 0.025(3) 0.029(3) 0.005(2) 0.008(2) -0.003(2)
C4 0.029(4) 0.035(5) 0.033(5) -0.012(4) 0.012(4) 0.000(4)
C5 0.027(4) 0.030(5) 0.030(4) -0.001(4) 0.004(3) 0.000(3)
C6 0.042(5) 0.028(5) 0.036(5) -0.003(4) 0.016(4) -0.004(4)
C7 0.042(5) 0.024(4) 0.034(5) 0.001(4) 0.015(4) 0.003(4)
C8 0.044(5) 0.044(6) 0.029(5) 0.002(4) 0.018(4) 0.009(4)
C20 0.044(5) 0.025(5) 0.045(5) -0.005(4) 0.021(4) -0.006(4)
C23 0.070(7) 0.033(5) 0.031(5) -0.011(4) 0.010(5) -0.013(5)
C21 0.043(5) 0.032(5) 0.040(5) 0.006(4) 0.009(4) 0.012(4)
C22 0.047(6) 0.037(6) 0.048(6) -0.009(5) 0.015(5) -0.011(4)
C28 0.042(6) 0.047(6) 0.065(7) 0.000(5) 0.028(5) 0.000(4)
C30 0.074(8) 0.062(8) 0.076(8) -0.001(6) 0.053(7) 0.003(6)
C29 0.033(6) 0.106(11) 0.070(8) -0.029(8) 0.010(5) 0.004(6)
C31 0.044(6) 0.053(7) 0.054(6) -0.005(5) 0.020(5) -0.003(5)
C16 0.032(4) 0.033(5) 0.048(5) -0.004(4) 0.021(4) -0.001(4)
C19 0.052(6) 0.030(5) 0.041(5) 0.003(4) 0.019(4) 0.004(4)
C18 0.051(6) 0.029(5) 0.047(6) 0.003(4) 0.018(5) 0.005(4)
C17 0.063(6) 0.024(5) 0.052(6) -0.005(4) 0.029(5) -0.017(4)
C24 0.062(6) 0.035(6) 0.033(5) -0.004(4) 0.016(4) -0.004(5)
C25 0.065(7) 0.036(5) 0.034(5) -0.006(4) 0.012(5) -0.007(5)
C27 0.059(6) 0.037(6) 0.061(7) -0.010(5) 0.030(6) -0.003(5)
C26 0.113(10) 0.044(7) 0.020(5) -0.001(5) 0.006(5) -0.010(6)
O1 0.036(3) 0.028(3) 0.025(3) -0.004(2) 0.012(2) -0.002(2)
C1 0.023(4) 0.043(5) 0.024(4) 0.002(4) 0.003(3) 0.009(4)
O2 0.055(4) 0.074(6) 0.024(3) 0.007(3) 0.007(3) -0.005(4)
C2 0.044(5) 0.047(6) 0.040(6) -0.011(5) -0.004(4) -0.001(5)
C3 0.062(7) 0.076(9) 0.053(7) -0.015(7) -0.006(6) -0.006(6)
P3 0.0317(11) 0.0275(12) 0.0290(12) -0.0007(9) 0.0107(9) 0.0001(9)
C56 0.035(5) 0.027(5) 0.032(5) 0.003(4) 0.011(4) 0.008(3)
C57 0.039(5) 0.032(5) 0.031(5) 0.001(4) 0.004(4) -0.001(4)
C58 0.053(6) 0.044(6) 0.025(5) 0.007(4) 0.004(4) 0.004(5)
C59 0.045(6) 0.050(6) 0.039(6) 0.009(5) 0.010(4) 0.010(5)
C60 0.040(5) 0.082(9) 0.030(5) 0.004(5) -0.003(4) -0.010(5)
C61 0.034(5) 0.052(6) 0.033(5) 0.007(4) 0.008(4) -0.004(4)
C50 0.036(5) 0.029(5) 0.035(5) 0.007(4) 0.009(4) 0.000(4)
C55 0.043(5) 0.044(6) 0.046(6) -0.004(5) 0.024(4) -0.005(4)
C54 0.059(6) 0.029(5) 0.048(6) 0.007(5) 0.010(5) -0.008(5)
C53 0.053(6) 0.057(7) 0.031(5) 0.003(5) 0.011(4) -0.020(5)
C52 0.041(5) 0.052(7) 0.060(7) 0.006(5) 0.021(5) -0.008(5)
C51 0.037(5) 0.044(6) 0.036(5) -0.002(4) 0.008(4) 0.000(4)
C62 0.043(5) 0.036(5) 0.034(5) 0.003(4) 0.011(4) 0.001(4)
C67 0.039(5) 0.031(5) 0.047(6) 0.005(4) 0.018(4) 0.010(4)
C66 0.055(6) 0.029(5) 0.081(8) 0.004(5) 0.043(6) 0.003(5)
C65 0.076(8) 0.028(5) 0.068(8) -0.004(5) 0.047(7) -0.007(5)
C64 0.088(9) 0.050(7) 0.050(7) -0.008(6) 0.020(6) -0.010(6)
C63 0.056(6) 0.031(5) 0.040(5) -0.003(4) 0.020(5) 0.001(4)
P2 0.0311(11) 0.0268(12) 0.0270(11) 0.0009(9) 0.0072(9) -0.0012(9)
C44 0.044(5) 0.030(5) 0.027(5) -0.001(4) 0.009(4) -0.006(4)
C49 0.054(6) 0.040(6) 0.035(5) -0.006(4) 0.008(4) -0.003(5)
C48 0.082(8) 0.035(6) 0.041(6) -0.006(5) 0.004(6) -0.006(5)
C47 0.086(8) 0.037(6) 0.049(7) -0.018(5) 0.013(6) -0.011(6)
C46 0.077(8) 0.043(7) 0.039(6) -0.006(5) 0.011(5) -0.019(6)
C45 0.052(6) 0.033(6) 0.050(6) -0.002(5) 0.009(5) -0.001(4)
C32 0.036(5) 0.025(4) 0.033(5) -0.004(4) 0.015(4) 0.003(3)
C37 0.039(5) 0.035(5) 0.030(5) -0.005(4) 0.009(4) -0.002(4)
C36 0.043(5) 0.027(5) 0.041(5) 0.002(4) 0.019(4) -0.002(4)
C35 0.046(5) 0.029(5) 0.044(5) 0.011(4) 0.017(4) 0.001(4)
C34 0.041(5) 0.038(5) 0.041(5) 0.011(4) 0.016(4) 0.010(4)
C33 0.042(5) 0.040(6) 0.047(6) 0.011(5) 0.013(4) -0.001(4)
C38 0.028(4) 0.034(5) 0.032(5) -0.001(4) 0.011(3) -0.003(3)
C39 0.053(6) 0.041(6) 0.052(6) -0.009(5) 0.028(5) -0.010(5)
C40 0.065(7) 0.055(7) 0.066(8) -0.010(6) 0.037(6) -0.020(6)
C41 0.036(5) 0.067(7) 0.048(6) 0.000(5) 0.023(5) -0.010(5)
C42 0.057(6) 0.043(6) 0.044(6) 0.000(5) 0.027(5) 0.004(5)
C43 0.027(4) 0.061(7) 0.037(5) -0.009(5) 0.011(4) -0.004(4)

loop_
_atom_type_symbol
_atom_type_description
_atom_type_scat_dispersion_real
_atom_type_scat_dispersion_imag
_atom_type_scat_source
C C 0.0033 0.0016 'International Tables Vol C Tables 4.2.6.8 and 6.1.1.4'
H H 0.0000 0.0000 'International Tables Vol C Tables 4.2.6.8 and 6.1.1.4'
Cl Cl 0.1484 0.1585 'International Tables Vol C Tables 4.2.6.8 and 6.1.1.4'
O O 0.0106 0.0060 'International Tables Vol C Tables 4.2.6.8 and 6.1.1.4'
P P 0.1023 0.0942 'International Tables Vol C Tables 4.2.6.8 and 6.1.1.4'
Rh Rh -1.1178 0.9187 'International Tables Vol C Tables 4.2.6.8 and 6.1.1.4'

loop_
_geom_angle_atom_site_label_1
_geom_angle_atom_site_label_2
_geom_angle_atom_site_label_3
_geom_angle
P1 Rh1 P3 98.41(8)
P1 Rh1 P2 97.71(8)
P3 Rh1 P2 159.96(9)
P1 Rh1 Cl1 161.18(9)
P3 Rh1 Cl1 84.13(8)
P2 Rh1 Cl1 84.46(8)
O4 P1 O3 102.7(3)
O4 P1 O1 102.1(3)
O3 P1 O1 99.4(3)
O4 P1 Rh1 123.9(2)
O3 P1 Rh1 111.7(2)
O1 P1 Rh1 113.8(2)
C10 O4 P1 132.5(5)
C15 C10 O4 123.2(7)
C15 C10 C11 122.4(7)
O4 C10 C11 114.2(7)
C12 C11 C10 116.4(8)
C12 C11 C20 121.0(7)
C10 C11 C20 122.5(7)
C11 C12 C13 123.2(8)
C11 C12 H12 118.4
C13 C12 H12 118.4
C14 C13 C12 117.3(8)
C14 C13 C28 122.4(8)
C12 C13 C28 120.3(8)
C13 C14 C15 123.8(9)
C13 C14 H14 118.1
C15 C14 H14 118.1
C10 C15 C14 116.8(8)
C10 C15 C9 125.8(7)
C14 C15 C9 117.3(8)
C8 C9 C4 116.7(8)
C8 C9 C15 119.0(7)
C4 C9 C15 124.1(8)
C4 O3 P1 119.6(5)
C9 C4 O3 118.6(7)
C9 C4 C5 123.1(8)
O3 C4 C5 118.0(7)
C4 C5 C6 115.7(8)
C4 C5 C16 123.3(8)
C6 C5 C16 120.9(8)
C7 C6 C5 123.9(8)
C7 C6 H6 118.1
C5 C6 H6 118.1
C8 C7 C6 116.4(8)
C8 C7 C24 119.7(8)
C6 C7 C24 123.8(8)
C7 C8 C9 123.6(8)
C7 C8 H8 118.2
C9 C8 H8 118.2
C21 C20 C22 106.0(8)
C21 C20 C23 111.1(8)
C22 C20 C23 106.3(8)
C21 C20 C11 107.8(7)
C22 C20 C11 112.5(7)
C23 C20 C11 112.9(8)
C20 C23 H23A 109.5
C20 C23 H23B 109.5
H23A C23 H23B 109.5
C20 C23 H23C 109.5
H23A C23 H23C 109.5
H23B C23 H23C 109.5
C20 C21 H21A 109.5
C20 C21 H21B 109.5
H21A C21 H21B 109.5
C20 C21 H21C 109.5
H21A C21 H21C 109.5
H21B C21 H21C 109.5
C20 C22 H22A 109.5
C20 C22 H22B 109.5
H22A C22 H22B 109.5
C20 C22 H22C 109.5
H22A C22 H22C 109.5
H22B C22 H22C 109.5
C31 C28 C29 108.3(9)
C31 C28 C30 107.3(9)
C29 C28 C30 109.7(10)
C31 C28 C13 112.2(8)
C29 C28 C13 108.5(9)
C30 C28 C13 110.9(8)
C28 C30 H30A 109.5
C28 C30 H30B 109.5
H30A C30 H30B 109.5
C28 C30 H30C 109.5
H30A C30 H30C 109.5
H30B C30 H30C 109.5
C28 C29 H29A 109.5
C28 C29 H29B 109.5
H29A C29 H29B 109.5
C28 C29 H29C 109.5
H29A C29 H29C 109.5
H29B C29 H29C 109.5
C28 C31 H31A 109.5
C28 C31 H31B 109.5
H31A C31 H31B 109.5
C28 C31 H31C 109.5
H31A C31 H31C 109.5
H31B C31 H31C 109.5
C18 C16 C5 109.7(7)
C18 C16 C19 110.7(8)
C5 C16 C19 111.8(7)
C18 C16 C17 107.0(8)
C5 C16 C17 111.3(7)
C19 C16 C17 106.1(7)
C16 C19 H19A 109.5
C16 C19 H19B 109.5
H19A C19 H19B 109.5
C16 C19 H19C 109.5
H19A C19 H19C 109.5
H19B C19 H19C 109.5
C16 C18 H18A 109.5
C16 C18 H18B 109.5
H18A C18 H18B 109.5
C16 C18 H18C 109.5
H18A C18 H18C 109.5
H18B C18 H18C 109.5
C16 C17 H17A 109.5
C16 C17 H17B 109.5
H17A C17 H17B 109.5
C16 C17 H17C 109.5
H17A C17 H17C 109.5
H17B C17 H17C 109.5
C26 C24 C25 108.9(9)
C26 C24 C7 111.4(8)
C25 C24 C7 110.8(8)
C26 C24 C27 109.4(9)
C25 C24 C27 109.0(8)
C7 C24 C27 107.4(8)
C24 C25 H25A 109.5
C24 C25 H25B 109.5
H25A C25 H25B 109.5
C24 C25 H25C 109.5
H25A C25 H25C 109.5
H25B C25 H25C 109.5
C24 C27 H27A 109.5
C24 C27 H27B 109.5
H27A C27 H27B 109.5
C24 C27 H27C 109.5
H27A C27 H27C 109.5
H27B C27 H27C 109.5
C24 C26 H26A 109.5
C24 C26 H26B 109.5
H26A C26 H26B 109.5
C24 C26 H26C 109.5
H26A C26 H26C 109.5
H26B C26 H26C 109.5
C1 O1 P1 133.0(5)
O2 C1 O1 123.0(8)
O2 C1 C2 127.1(8)
O1 C1 C2 109.9(7)
C1 C2 C3 113.1(10)
C1 C2 H2A 109.0
C3 C2 H2A 109.0
C1 C2 H2B 109.0
C3 C2 H2B 109.0
H2A C2 H2B 107.8
C2 C3 H3A 109.5
C2 C3 H3B 109.5
H3A C3 H3B 109.5
C2 C3 H3C 109.5
H3A C3 H3C 109.5
H3B C3 H3C 109.5
C62 P3 C56 99.3(4)
C62 P3 C50 103.1(4)
C56 P3 C50 102.0(4)
C62 P3 Rh1 113.9(3)
C56 P3 Rh1 120.8(3)
C50 P3 Rh1 115.1(3)
C61 C56 C57 117.2(8)
C61 C56 P3 125.5(7)
C57 C56 P3 117.2(7)
C58 C57 C56 121.8(9)
C58 C57 H57 119.1
C56 C57 H57 119.1
C59 C58 C57 120.0(10)
C59 C58 H58 120.0
C57 C58 H58 120.0
C58 C59 C60 119.5(9)
C58 C59 H59 120.2
C60 C59 H59 120.2
C61 C60 C59 118.9(9)
C61 C60 H60 120.6
C59 C60 H60 120.6
C56 C61 C60 122.5(9)
C56 C61 H61 118.7
C60 C61 H61 118.7
C55 C50 C51 118.8(8)
C55 C50 P3 117.0(7)
C51 C50 P3 124.2(7)
C54 C55 C50 121.8(9)
C54 C55 H55 119.1
C50 C55 H55 119.1
C55 C54 C53 117.7(9)
C55 C54 H54 121.1
C53 C54 H54 121.1
C52 C53 C54 120.6(9)
C52 C53 H53 119.7
C54 C53 H53 119.7
C53 C52 C51 121.6(10)
C53 C52 H52 119.2
C51 C52 H52 119.2
C52 C51 C50 119.4(10)
C52 C51 H51 120.3
C50 C51 H51 120.3
C67 C62 C63 117.2(9)
C67 C62 P3 123.0(7)
C63 C62 P3 119.8(7)
C66 C67 C62 122.7(10)
C66 C67 H67 118.7
C62 C67 H67 118.7
C67 C66 C65 119.5(10)
C67 C66 H66 120.3
C65 C66 H66 120.3
C64 C65 C66 120.3(10)
C64 C65 H65 119.9
C66 C65 H65 119.9
C65 C64 C63 120.4(11)
C65 C64 H64 119.8
C63 C64 H64 119.8
C64 C63 C62 119.9(10)
C64 C63 H63 120.0
C62 C63 H63 120.0
C32 P2 C44 107.8(4)
C32 P2 C38 101.0(4)
C44 P2 C38 99.9(4)
C32 P2 Rh1 115.3(3)
C44 P2 Rh1 103.1(3)
C38 P2 Rh1 127.7(3)
C45 C44 C49 117.5(9)
C45 C44 P2 123.7(7)
C49 C44 P2 118.7(7)
C48 C49 C44 122.0(9)
C48 C49 H49 119.0
C44 C49 H49 119.0
C49 C48 C47 119.4(10)
C49 C48 H48 120.3
C47 C48 H48 120.3
C46 C47 C48 120.2(10)
C46 C47 H47 119.9
C48 C47 H47 119.9
C47 C46 C45 119.5(10)
C47 C46 H46 120.2
C45 C46 H46 120.2
C44 C45 C46 121.3(10)
C44 C45 H45 119.3
C46 C45 H45 119.3
C33 C32 C37 117.2(8)
C33 C32 P2 122.1(7)
C37 C32 P2 120.7(7)
C36 C37 C32 122.0(9)
C36 C37 H37 119.0
C32 C37 H37 119.0
C37 C36 C35 120.1(8)
C37 C36 H36 120.0
C35 C36 H36 120.0
C36 C35 C34 120.0(9)
C36 C35 H35 120.0
C34 C35 H35 120.0
C35 C34 C33 120.0(9)
C35 C34 H34 120.0
C33 C34 H34 120.0
C32 C33 C34 120.7(9)
C32 C33 H33 119.6
C34 C33 H33 119.6
C43 C38 C39 118.9(8)
C43 C38 P2 120.0(6)
C39 C38 P2 120.9(7)
C38 C39 C40 118.9(9)
C38 C39 H39 120.5
C40 C39 H39 120.5
C41 C40 C39 121.1(10)
C41 C40 H40 119.5
C39 C40 H40 119.5
C40 C41 C42 119.0(9)
C40 C41 H41 120.5
C42 C41 H41 120.5
C43 C42 C41 120.1(9)
C43 C42 H42 119.9
C41 C42 H42 119.9
C42 C43 C38 121.8(9)
C42 C43 H43 119.1
C38 C43 H43 119.1

loop_
_geom_bond_atom_site_label_1
_geom_bond_atom_site_label_2
_geom_bond_distance
Rh1 P1 2.140(2)
Rh1 P3 2.310(2)
Rh1 P2 2.338(2)
Rh1 Cl1 2.384(2)
P1 O4 1.597(6)
P1 O3 1.637(6)
P1 O1 1.643(6)
O4 C10 1.412(9)
C10 C15 1.382(12)
C10 C11 1.422(11)
C11 C12 1.391(11)
C11 C20 1.548(12)
C12 C13 1.398(12)
C12 H12 0.9500
C13 C14 1.357(12)
C13 C28 1.541(13)
C14 C15 1.408(12)
C14 H14 0.9500
C15 C9 1.483(11)
C9 C8 1.390(12)
C9 C4 1.392(11)
O3 C4 1.398(10)
C4 C5 1.399(12)
C5 C6 1.401(12)
C5 C16 1.541(12)
C6 C7 1.391(11)
C6 H6 0.9500
C7 C8 1.383(13)
C7 C24 1.542(12)
C8 H8 0.9500
C20 C21 1.528(13)
C20 C22 1.529(12)
C20 C23 1.546(13)
C23 H23A 0.9800
C23 H23B 0.9800
C23 H23C 0.9800
C21 H21A 0.9800
C21 H21B 0.9800
C21 H21C 0.9800
C22 H22A 0.9800
C22 H22B 0.9800
C22 H22C 0.9800
C28 C31 1.517(15)
C28 C29 1.530(15)
C28 C30 1.532(16)
C30 H30A 0.9800
C30 H30B 0.9800
C30 H30C 0.9800
C29 H29A 0.9800
C29 H29B 0.9800
C29 H29C 0.9800
C31 H31A 0.9800
C31 H31B 0.9800
C31 H31C 0.9800
C16 C18 1.522(13)
C16 C19 1.542(12)
C16 C17 1.546(12)
C19 H19A 0.9800
C19 H19B 0.9800
C19 H19C 0.9800
C18 H18A 0.9800
C18 H18B 0.9800
C18 H18C 0.9800
C17 H17A 0.9800
C17 H17B 0.9800
C17 H17C 0.9800
C24 C26 1.525(14)
C24 C25 1.536(14)
C24 C27 1.558(14)
C25 H25A 0.9800
C25 H25B 0.9800
C25 H25C 0.9800
C27 H27A 0.9800
C27 H27B 0.9800
C27 H27C 0.9800
C26 H26A 0.9800
C26 H26B 0.9800
C26 H26C 0.9800
O1 C1 1.383(10)
C1 O2 1.184(10)
C1 C2 1.502(13)
C2 C3 1.503(14)
C2 H2A 0.9900
C2 H2B 0.9900
C3 H3A 0.9800
C3 H3B 0.9800
C3 H3C 0.9800
P3 C62 1.830(10)
P3 C56 1.838(9)
P3 C50 1.848(9)
C56 C61 1.356(12)
C56 C57 1.391(12)
C57 C58 1.388(12)
C57 H57 0.9500
C58 C59 1.351(14)
C58 H58 0.9500
C59 C60 1.406(14)
C59 H59 0.9500
C60 C61 1.388(13)
C60 H60 0.9500
C61 H61 0.9500
C50 C55 1.387(13)
C50 C51 1.398(12)
C55 C54 1.377(13)
C55 H55 0.9500
C54 C53 1.411(15)
C54 H54 0.9500
C53 C52 1.349(15)
C53 H53 0.9500
C52 C51 1.370(13)
C52 H52 0.9500
C51 H51 0.9500
C62 C67 1.389(12)
C62 C63 1.430(13)
C67 C66 1.371(13)
C67 H67 0.9500
C66 C65 1.399(16)
C66 H66 0.9500
C65 C64 1.371(17)
C65 H65 0.9500
C64 C63 1.403(15)
C64 H64 0.9500
C63 H63 0.9500
P2 C32 1.833(9)
P2 C44 1.839(9)
P2 C38 1.871(8)
C44 C45 1.380(13)
C44 C49 1.387(13)
C49 C48 1.371(14)
C49 H49 0.9500
C48 C47 1.386(15)
C48 H48 0.9500
C47 C46 1.367(16)
C47 H47 0.9500
C46 C45 1.396(14)
C46 H46 0.9500
C45 H45 0.9500
C32 C33 1.384(13)
C32 C37 1.403(12)
C37 C36 1.357(12)
C37 H37 0.9500
C36 C35 1.370(13)
C36 H36 0.9500
C35 C34 1.375(13)
C35 H35 0.9500
C34 C33 1.391(13)
C34 H34 0.9500
C33 H33 0.9500
C38 C43 1.370(12)
C38 C39 1.397(13)
C39 C40 1.400(14)
C39 H39 0.9500
C40 C41 1.373(15)
C40 H40 0.9500
C41 C42 1.384(14)
C41 H41 0.9500
C42 C43 1.366(12)
C42 H42 0.9500
C43 H43 0.9500

loop_
_geom_torsion_atom_site_label_1
_geom_torsion_atom_site_label_2
_geom_torsion_atom_site_label_3
_geom_torsion_atom_site_label_4
_geom_torsion
P3 Rh1 P1 O4 92.1(3)
P2 Rh1 P1 O4 -76.0(3)
Cl1 Rh1 P1 O4 -171.5(3)
P3 Rh1 P1 O3 -144.5(2)
P2 Rh1 P1 O3 47.5(2)
Cl1 Rh1 P1 O3 -48.0(4)
P3 Rh1 P1 O1 -32.9(3)
P2 Rh1 P1 O1 159.0(3)
Cl1 Rh1 P1 O1 63.5(4)
O3 P1 O4 C10 -2.6(8)
O1 P1 O4 C10 -105.3(7)
Rh1 P1 O4 C10 124.8(7)
P1 O4 C10 C15 38.7(12)
P1 O4 C10 C11 -146.4(6)
C15 C10 C11 C12 -3.8(12)
O4 C10 C11 C12 -178.7(7)
C15 C10 C11 C20 171.7(8)
O4 C10 C11 C20 -3.2(12)
C10 C11 C12 C13 2.2(13)
C20 C11 C12 C13 -173.4(8)
C11 C12 C13 C14 -1.6(13)
C11 C12 C13 C28 178.6(9)
C12 C13 C14 C15 2.4(14)
C28 C13 C14 C15 -177.8(9)
O4 C10 C15 C14 179.0(7)
C11 C10 C15 C14 4.5(13)
O4 C10 C15 C9 -0.1(13)
C11 C10 C15 C9 -174.6(8)
C13 C14 C15 C10 -3.8(13)
C13 C14 C15 C9 175.4(9)
C10 C15 C9 C8 141.6(9)
C14 C15 C9 C8 -37.5(12)
C10 C15 C9 C4 -42.6(13)
C14 C15 C9 C4 138.3(9)
O4 P1 O3 C4 -69.1(6)
O1 P1 O3 C4 35.7(6)
Rh1 P1 O3 C4 156.0(5)
C8 C9 C4 O3 -177.5(7)
C15 C9 C4 O3 6.6(12)
C8 C9 C4 C5 8.5(13)
C15 C9 C4 C5 -167.4(8)
P1 O3 C4 C9 69.2(9)
P1 O3 C4 C5 -116.4(7)
C9 C4 C5 C6 -8.0(12)
O3 C4 C5 C6 177.9(7)
C9 C4 C5 C16 167.9(8)
O3 C4 C5 C16 -6.2(12)
C4 C5 C6 C7 2.6(13)
C16 C5 C6 C7 -173.4(8)
C5 C6 C7 C8 2.0(13)
C5 C6 C7 C24 179.0(8)
C6 C7 C8 C9 -1.5(13)
C24 C7 C8 C9 -178.7(8)
C4 C9 C8 C7 -3.4(13)
C15 C9 C8 C7 172.7(8)
C12 C11 C20 C21 111.6(9)
C10 C11 C20 C21 -63.7(10)
C12 C11 C20 C22 -4.9(12)
C10 C11 C20 C22 179.8(8)
C12 C11 C20 C23 -125.2(9)
C10 C11 C20 C23 59.5(11)
C14 C13 C28 C31 16.4(14)
C12 C13 C28 C31 -163.7(9)
C14 C13 C28 C29 -103.1(12)
C12 C13 C28 C29 76.7(12)
C14 C13 C28 C30 136.4(10)
C12 C13 C28 C30 -43.8(13)
C4 C5 C16 C18 -61.5(11)
C6 C5 C16 C18 114.2(9)
C4 C5 C16 C19 61.7(11)
C6 C5 C16 C19 -122.5(9)
C4 C5 C16 C17 -179.7(8)
C6 C5 C16 C17 -4.0(11)
C8 C7 C24 C26 -49.2(12)
C6 C7 C24 C26 133.9(10)
C8 C7 C24 C25 -170.5(8)
C6 C7 C24 C25 12.6(13)
C8 C7 C24 C27 70.6(11)
C6 C7 C24 C27 -106.3(10)
O4 P1 O1 C1 18.6(8)
O3 P1 O1 C1 -86.7(8)
Rh1 P1 O1 C1 154.5(7)
P1 O1 C1 O2 -24.6(13)
P1 O1 C1 C2 157.2(7)
O2 C1 C2 C3 -6.2(15)
O1 C1 C2 C3 172.0(9)
P1 Rh1 P3 C62 -130.3(3)
P2 Rh1 P3 C62 12.9(4)
Cl1 Rh1 P3 C62 68.5(3)
P1 Rh1 P3 C56 -12.3(4)
P2 Rh1 P3 C56 130.9(4)
Cl1 Rh1 P3 C56 -173.5(4)
P1 Rh1 P3 C50 110.9(3)
P2 Rh1 P3 C50 -105.8(4)
Cl1 Rh1 P3 C50 -50.3(3)
C62 P3 C56 C61 -109.3(9)
C50 P3 C56 C61 -3.6(9)
Rh1 P3 C56 C61 125.6(7)
C62 P3 C56 C57 68.9(7)
C50 P3 C56 C57 174.5(7)
Rh1 P3 C56 C57 -56.2(8)
C61 C56 C57 C58 -0.1(13)
P3 C56 C57 C58 -178.4(7)
C56 C57 C58 C59 -1.3(15)
C57 C58 C59 C60 1.4(16)
C58 C59 C60 C61 0.0(16)
C57 C56 C61 C60 1.6(15)
P3 C56 C61 C60 179.7(9)
C59 C60 C61 C56 -1.5(17)
C62 P3 C50 C55 -169.5(7)
C56 P3 C50 C55 87.8(8)
Rh1 P3 C50 C55 -44.9(8)
C62 P3 C50 C51 10.9(9)
C56 P3 C50 C51 -91.7(8)
Rh1 P3 C50 C51 135.6(7)
C51 C50 C55 C54 0.4(14)
P3 C50 C55 C54 -179.1(8)
C50 C55 C54 C53 -0.4(15)
C55 C54 C53 C52 0.2(15)
C54 C53 C52 C51 0.1(16)
C53 C52 C51 C50 -0.1(16)
C55 C50 C51 C52 -0.2(14)
P3 C50 C51 C52 179.3(8)
C56 P3 C62 C67 29.6(8)
C50 P3 C62 C67 -75.1(8)
Rh1 P3 C62 C67 159.5(7)
C56 P3 C62 C63 -149.7(7)
C50 P3 C62 C63 105.5(8)
Rh1 P3 C62 C63 -19.9(8)
C63 C62 C67 C66 0.3(14)
P3 C62 C67 C66 -179.1(7)
C62 C67 C66 C65 -0.6(14)
C67 C66 C65 C64 0.2(15)
C66 C65 C64 C63 0.5(16)
C65 C64 C63 C62 -0.8(16)
C67 C62 C63 C64 0.4(14)
P3 C62 C63 C64 179.8(8)
P1 Rh1 P2 C32 -102.7(3)
P3 Rh1 P2 C32 114.0(4)
Cl1 Rh1 P2 C32 58.5(3)
P1 Rh1 P2 C44 140.2(3)
P3 Rh1 P2 C44 -3.1(4)
Cl1 Rh1 P2 C44 -58.6(3)
P1 Rh1 P2 C38 26.5(4)
P3 Rh1 P2 C38 -116.8(4)
Cl1 Rh1 P2 C38 -172.3(4)
C32 P2 C44 C45 12.8(9)
C38 P2 C44 C45 -92.2(9)
Rh1 P2 C44 C45 135.1(8)
C32 P2 C44 C49 -170.3(7)
C38 P2 C44 C49 84.6(8)
Rh1 P2 C44 C49 -48.0(8)
C45 C44 C49 C48 -0.4(15)
P2 C44 C49 C48 -177.5(9)
C44 C49 C48 C47 0.8(17)
C49 C48 C47 C46 -0.5(19)
C48 C47 C46 C45 0.0(18)
C49 C44 C45 C46 -0.1(15)
P2 C44 C45 C46 176.7(8)
C47 C46 C45 C44 0.3(17)
C44 P2 C32 C33 -66.5(8)
C38 P2 C32 C33 37.8(8)
Rh1 P2 C32 C33 179.1(7)
C44 P2 C32 C37 112.2(7)
C38 P2 C32 C37 -143.6(7)
Rh1 P2 C32 C37 -2.3(8)
C33 C32 C37 C36 0.0(13)
P2 C32 C37 C36 -178.7(7)
C32 C37 C36 C35 1.3(14)
C37 C36 C35 C34 -1.4(14)
C36 C35 C34 C33 0.2(15)
C37 C32 C33 C34 -1.1(13)
P2 C32 C33 C34 177.5(7)
C35 C34 C33 C32 1.1(15)
C32 P2 C38 C43 71.5(8)
C44 P2 C38 C43 -178.1(8)
Rh1 P2 C38 C43 -62.9(9)
C32 P2 C38 C39 -104.0(9)
C44 P2 C38 C39 6.5(9)
Rh1 P2 C38 C39 121.6(8)
C43 C38 C39 C40 -0.1(15)
P2 C38 C39 C40 175.4(8)
C38 C39 C40 C41 2.1(18)
C39 C40 C41 C42 -1.6(18)
C40 C41 C42 C43 -0.9(17)
C41 C42 C43 C38 3.0(16)
C39 C38 C43 C42 -2.4(15)
P2 C38 C43 C42 -178.0(8)
